data_1510464
loop_
_publ_author_name
'King, H.W.'
'Massalski, T.B.'

_publ_section_title
;
 The lattice spacing relationships in close-packed alpha and zeta phases
 based on gold
;
_journal_name_full 'Acta Metallurgica'
_journal_page_first 677
_journal_page_last 683
_journal_paper_doi 10.1016/0001-6160(60)90198-X
_journal_volume 8
_journal_year 1960
_chemical_formula_sum 'Au0.85 Sn0.15'
_space_group_IT_number 194
_symmetry_space_group_name_Hall '-P 6c 2c'
_symmetry_space_group_name_H-M 'P 63/m m c'
_cell_angle_alpha 90
_cell_angle_beta 90
_cell_angle_gamma 120
_cell_formula_units_Z 2
_cell_length_a 2.9305
_cell_length_b 2.9305
_cell_length_c 4.7761
_cell_volume 35.521
_citation_journal_id_ASTM AMETAR
_cod_data_source_file gold_56.cif
_cod_data_source_block Au0.85Sn0.15
_cod_original_cell_volume 35.52119
_cod_database_code 1510464

loop_
_symmetry_equiv_pos_as_xyz
x,y,z
x-y,x,z+1/2
-y,x-y,z
-x,-y,z+1/2
-x+y,-x,z
y,-x+y,z+1/2
-y,-x,-z+1/2
x-y,-y,-z
x,x-y,-z+1/2
y,x,-z
-x+y,y,-z+1/2
-x,-x+y,-z
-x,-y,-z
-x+y,-x,-z-1/2
y,-x+y,-z
x,y,-z-1/2
x-y,x,-z
-y,x-y,-z-1/2
y,x,z-1/2
-x+y,y,z
-x,-x+y,z-1/2
-y,-x,z
x-y,-y,z-1/2
x,x-y,z

loop_
_atom_site_label
_atom_site_type_symbol
_atom_site_fract_x
_atom_site_fract_y
_atom_site_fract_z
_atom_site_occupancy
_atom_site_U_iso_or_equiv
Sn1 Sn 0.3333 0.6667 0.25 0.15 0.0
Au1 Au 0.3333 0.6667 0.25 0.85 0.0
